data_7235934
loop_
_publ_author_name
'Tyagi, Adish'
'Kedarnath, G.'
'Wadawale, Amey'
'Jain, Vimal K.'
'Kumar, Mukesh'
'Vishwanadh, B.'

_publ_section_title
;
 Diorganotin(iv) 2-pyridyl and 2-pyrimidyl thiolates: synthesis,
 structures and their utility as molecular precursors for the preparation
 of tin sulfide nanosheets
;
_journal_issue 77
_journal_name_full 'RSC Advances'
_journal_page_first 62882
_journal_paper_doi 10.1039/C5RA09267A
_journal_volume 5
_journal_year 2015
_chemical_formula_moiety 'C10 H17 Cl N2 S Sn'
_chemical_formula_sum 'C10 H17 Cl N2 S Sn'
_chemical_formula_weight 351.45
_space_group_crystal_system monoclinic
_space_group_IT_number 14
_space_group_name_Hall '-P 2yn'
_space_group_name_H-M_alt 'P 1 21/n 1'
_atom_sites_solution_hydrogens geom
_audit_creation_method SHELXL-2014/6
_audit_update_record
;
2015-05-05 deposited with the CCDC.
2015-07-15 downloaded from the CCDC.
;
_cell_angle_alpha 90
_cell_angle_beta 91.786(13)
_cell_angle_gamma 90
_cell_formula_units_Z 4
_cell_length_a 10.6207(15)
_cell_length_b 11.907(5)
_cell_length_c 11.589(2)
_cell_measurement_reflns_used 25
_cell_measurement_temperature 298(2)
_cell_measurement_theta_max 10.8
_cell_measurement_theta_min 7.7
_cell_volume 1464.8(7)
_computing_cell_refinement WinAFC
_computing_data_collection WinAFC
_computing_data_reduction CrystalStructure
_computing_molecular_graphics 'Ortep-3 for windows'
_computing_publication_material 'WinGX 2013.3'
_computing_structure_refinement 'SHELXL-2014/6 (Sheldrick, 2014)'
_computing_structure_solution SIR92
_diffrn_ambient_temperature 298(2)
_diffrn_measured_fraction_theta_full 0.999
_diffrn_measured_fraction_theta_max 0.999
_diffrn_measurement_device_type 'Rigaku AFC7S'
_diffrn_measurement_method \w-2\q
_diffrn_radiation_type MoK\a
_diffrn_radiation_wavelength 0.71069
_diffrn_reflns_av_R_equivalents 0.0663
_diffrn_reflns_av_unetI/netI 0.0802
_diffrn_reflns_Laue_measured_fraction_full 0.999
_diffrn_reflns_Laue_measured_fraction_max 0.999
_diffrn_reflns_limit_h_max 13
_diffrn_reflns_limit_h_min -7
_diffrn_reflns_limit_k_max 15
_diffrn_reflns_limit_k_min -15
_diffrn_reflns_limit_l_max 15
_diffrn_reflns_limit_l_min -15
_diffrn_reflns_number 7908
_diffrn_reflns_point_group_measured_fraction_full 0.999
_diffrn_reflns_point_group_measured_fraction_max 0.999
_diffrn_reflns_theta_full 25.240
_diffrn_reflns_theta_max 27.492
_diffrn_reflns_theta_min 2.562
_diffrn_source 'Sealed Tube'
_exptl_absorpt_coefficient_mu 2.044
_exptl_absorpt_correction_T_max 0.880
_exptl_absorpt_correction_T_min 0.603
_exptl_absorpt_correction_type psi-scan
_exptl_absorpt_process_details '(North, Phillips & Mathews, 1968)'
_exptl_crystal_colour 'Pale yellow'
_exptl_crystal_density_diffrn 1.594
_exptl_crystal_description plate
_exptl_crystal_F_000 696
_exptl_crystal_size_max 0.150
_exptl_crystal_size_mid 0.150
_exptl_crystal_size_min 0.050
_refine_diff_density_max 0.671
_refine_diff_density_min -0.453
_refine_diff_density_rms 0.086
_refine_ls_extinction_method none
_refine_ls_goodness_of_fit_ref 0.990
_refine_ls_hydrogen_treatment constr
_refine_ls_matrix_type full
_refine_ls_number_parameters 140
_refine_ls_number_reflns 3364
_refine_ls_number_restraints 0
_refine_ls_restrained_S_all 0.990
_refine_ls_R_factor_all 0.1392
_refine_ls_R_factor_gt 0.0538
_refine_ls_shift/su_max 0.000
_refine_ls_shift/su_mean 0.000
_refine_ls_structure_factor_coef Fsqd
_refine_ls_weighting_details 'w=1/[\s^2^(Fo^2^)+(0.0351P)^2^+3.4212P] where P=(Fo^2^+2Fc^2^)/3'
_refine_ls_weighting_scheme calc
_refine_ls_wR_factor_gt 0.1120
_refine_ls_wR_factor_ref 0.1365
_reflns_Friedel_coverage 0.000
_reflns_number_gt 1534
_reflns_number_total 3364
_reflns_threshold_expression 'I > 2\s(I)'
_cod_data_source_file c5ra09267a2.cif
_cod_data_source_block shelx
_cod_original_cell_volume 1464.9(7)
_cod_original_sg_symbol_H-M 'P 21/n'
_cod_database_code 7235934
_shelx_space_group_comment
;
The symmetry employed for this shelxl refinement is uniquely defined
by the following loop, which should always be used as a source of
symmetry information in preference to the above space-group names.
They are only intended as comments.
;
_shelx_estimated_absorpt_t_min 0.749
_shelx_estimated_absorpt_t_max 0.905
_shelxl_version_number 2014/6

loop_
_space_group_symop_operation_xyz
'x, y, z'
'-x+1/2, y+1/2, -z+1/2'
'-x, -y, -z'
'x-1/2, -y-1/2, z-1/2'

loop_
_atom_site_label
_atom_site_type_symbol
_atom_site_fract_x
_atom_site_fract_y
_atom_site_fract_z
_atom_site_U_iso_or_equiv
_atom_site_adp_type
_atom_site_occupancy
_atom_site_site_symmetry_order
_atom_site_calc_flag
_atom_site_refinement_flags_posn
_atom_site_refinement_flags_adp
C1 C 0.1352(7) 0.3312(7) 0.3389(7) 0.077(2) Uani 1 1 d . .
C2 C 0.0108(7) 0.2095(6) 0.2344(7) 0.080(2) Uani 1 1 d . .
C3 C -0.0891(7) 0.2785(7) 0.2510(8) 0.088(2) Uani 1 1 d . .
H3 H -0.1687 0.2598 0.2213 0.105 Uiso 1 1 calc R U
C4 C -0.0705(8) 0.3766(8) 0.3126(8) 0.089(3) Uani 1 1 d . .
C5 C 0.0018(8) 0.1010(8) 0.1658(9) 0.114(3) Uani 1 1 d . .
H5A H 0.0466 0.1091 0.0956 0.170 Uiso 1 1 calc R U
H5B H -0.0851 0.0845 0.1476 0.170 Uiso 1 1 calc R U
H5C H 0.0381 0.0408 0.2107 0.170 Uiso 1 1 calc R U
C6 C -0.1753(8) 0.4576(8) 0.3327(9) 0.116(3) Uani 1 1 d . .
H6A H -0.1609 0.4944 0.4056 0.174 Uiso 1 1 calc R U
H6B H -0.2538 0.4177 0.3333 0.174 Uiso 1 1 calc R U
H6C H -0.1783 0.5125 0.2721 0.174 Uiso 1 1 calc R U
C7 C 0.3754(8) 0.2082(8) 0.1206(8) 0.108(3) Uani 1 1 d . .
H7A H 0.3990 0.1369 0.0872 0.130 Uiso 1 1 calc R U
H7B H 0.2943 0.2294 0.0865 0.130 Uiso 1 1 calc R U
C8 C 0.4687(13) 0.2930(10) 0.0896(11) 0.163(5) Uani 1 1 d . .
H8A H 0.4601 0.3579 0.1379 0.244 Uiso 1 1 calc R U
H8B H 0.4553 0.3140 0.0103 0.244 Uiso 1 1 calc R U
H8C H 0.5519 0.2624 0.1005 0.244 Uiso 1 1 calc R U
C9 C 0.3146(8) 0.0359(7) 0.3907(7) 0.098(3) Uani 1 1 d . .
H9A H 0.2578 -0.0088 0.3423 0.118 Uiso 1 1 calc R U
H9B H 0.3922 -0.0063 0.4014 0.118 Uiso 1 1 calc R U
C10 C 0.2597(14) 0.0495(10) 0.5004(10) 0.179(6) Uani 1 1 d . .
H10A H 0.3110 0.0991 0.5472 0.269 Uiso 1 1 calc R U
H10B H 0.2544 -0.0223 0.5377 0.269 Uiso 1 1 calc R U
H10C H 0.1768 0.0807 0.4902 0.269 Uiso 1 1 calc R U
N1 N 0.1247(5) 0.2340(5) 0.2791(5) 0.0691(15) Uani 1 1 d . .
N2 N 0.0437(6) 0.4046(6) 0.3565(6) 0.0831(18) Uani 1 1 d . .
S1 S 0.2855(2) 0.3577(2) 0.3965(2) 0.0939(7) Uani 1 1 d . .
Cl1 Cl 0.5714(2) 0.2141(3) 0.3734(3) 0.1342(10) Uani 1 1 d . .
Sn1 Sn 0.35579(5) 0.18617(5) 0.30073(5) 0.0811(2) Uani 1 1 d . .

loop_
_atom_site_aniso_label
_atom_site_aniso_U_11
_atom_site_aniso_U_22
_atom_site_aniso_U_33
_atom_site_aniso_U_23
_atom_site_aniso_U_13
_atom_site_aniso_U_12
C1 0.066(5) 0.080(6) 0.085(5) 0.011(4) 0.014(4) 0.002(4)
C2 0.065(5) 0.077(6) 0.098(6) 0.012(4) -0.004(4) -0.004(4)
C3 0.061(5) 0.086(6) 0.115(7) 0.015(5) -0.009(5) 0.011(4)
C4 0.079(6) 0.091(7) 0.098(6) 0.024(5) 0.030(5) 0.023(5)
C5 0.086(6) 0.103(7) 0.149(9) -0.024(7) -0.031(6) -0.009(5)
C6 0.094(6) 0.114(8) 0.139(8) 0.013(6) 0.022(6) 0.039(6)
C7 0.094(6) 0.131(8) 0.102(7) -0.010(6) 0.031(5) -0.023(6)
C8 0.200(13) 0.142(10) 0.150(11) -0.004(8) 0.081(10) -0.027(9)
C9 0.094(6) 0.114(7) 0.087(6) 0.002(5) 0.003(5) 0.010(5)
C10 0.287(18) 0.143(10) 0.112(8) 0.026(8) 0.065(11) 0.054(11)
N1 0.054(3) 0.081(4) 0.073(4) 0.002(3) 0.004(3) -0.001(3)
N2 0.074(4) 0.086(5) 0.090(5) 0.006(4) 0.014(4) 0.009(4)
S1 0.0780(13) 0.0972(16) 0.1060(17) -0.0176(13) -0.0059(12) -0.0114(12)
Cl1 0.0647(13) 0.166(3) 0.171(3) -0.018(2) -0.0112(15) -0.0021(15)
Sn1 0.0627(3) 0.0941(4) 0.0869(4) -0.0001(3) 0.0072(2) -0.0036(3)

loop_
_atom_type_symbol
_atom_type_description
_atom_type_scat_dispersion_real
_atom_type_scat_dispersion_imag
_atom_type_scat_source
C C 0.0033 0.0016 'International Tables Vol C Tables 4.2.6.8 and 6.1.1.4'
H H 0.0000 0.0000 'International Tables Vol C Tables 4.2.6.8 and 6.1.1.4'
N N 0.0061 0.0033 'International Tables Vol C Tables 4.2.6.8 and 6.1.1.4'
S S 0.1246 0.1234 'International Tables Vol C Tables 4.2.6.8 and 6.1.1.4'
Cl Cl 0.1484 0.1585 'International Tables Vol C Tables 4.2.6.8 and 6.1.1.4'
Sn Sn -0.6537 1.4246 'International Tables Vol C Tables 4.2.6.8 and 6.1.1.4'

loop_
_geom_angle_atom_site_label_1
_geom_angle_atom_site_label_2
_geom_angle_atom_site_label_3
_geom_angle
N2 C1 N1 126.4(7)
N2 C1 S1 119.3(7)
N1 C1 S1 114.4(6)
N1 C2 C3 121.0(8)
N1 C2 C5 115.6(7)
C3 C2 C5 123.5(8)
C2 C3 C4 119.0(8)
C2 C3 H3 120.5
C4 C3 H3 120.5
N2 C4 C3 121.2(7)
N2 C4 C6 116.7(9)
C3 C4 C6 122.1(9)
C2 C5 H5A 109.5
C2 C5 H5B 109.5
H5A C5 H5B 109.5
C2 C5 H5C 109.5
H5A C5 H5C 109.5
H5B C5 H5C 109.5
C4 C6 H6A 109.5
C4 C6 H6B 109.5
H6A C6 H6B 109.5
C4 C6 H6C 109.5
H6A C6 H6C 109.5
H6B C6 H6C 109.5
C8 C7 Sn1 114.5(7)
C8 C7 H7A 108.6
Sn1 C7 H7A 108.6
C8 C7 H7B 108.6
Sn1 C7 H7B 108.6
H7A C7 H7B 107.6
C7 C8 H8A 109.5
C7 C8 H8B 109.5
H8A C8 H8B 109.5
C7 C8 H8C 109.5
H8A C8 H8C 109.5
H8B C8 H8C 109.5
C10 C9 Sn1 116.1(7)
C10 C9 H9A 108.3
Sn1 C9 H9A 108.3
C10 C9 H9B 108.3
Sn1 C9 H9B 108.3
H9A C9 H9B 107.4
C9 C10 H10A 109.5
C9 C10 H10B 109.5
H10A C10 H10B 109.5
C9 C10 H10C 109.5
H10A C10 H10C 109.5
H10B C10 H10C 109.5
C2 N1 C1 116.5(6)
C2 N1 Sn1 149.0(5)
C1 N1 Sn1 94.4(4)
C1 N2 C4 115.8(7)
C1 S1 Sn1 87.9(3)
C7 Sn1 C9 128.0(4)
C7 Sn1 Cl1 101.7(3)
C9 Sn1 Cl1 98.7(3)
C7 Sn1 S1 112.5(3)
C9 Sn1 S1 114.1(2)
Cl1 Sn1 S1 91.48(9)
C7 Sn1 N1 90.0(3)
C9 Sn1 N1 91.4(3)
Cl1 Sn1 N1 154.60(17)
S1 Sn1 N1 63.15(16)

loop_
_geom_bond_atom_site_label_1
_geom_bond_atom_site_label_2
_geom_bond_distance
C1 N2 1.328(9)
C1 N1 1.352(9)
C1 S1 1.740(8)
C2 N1 1.333(9)
C2 C3 1.360(10)
C2 C5 1.519(11)
C3 C4 1.380(12)
C3 H3 0.9300
C4 N2 1.344(11)
C4 C6 1.495(10)
C5 H5A 0.9600
C5 H5B 0.9600
C5 H5C 0.9600
C6 H6A 0.9600
C6 H6B 0.9600
C6 H6C 0.9600
C7 C8 1.466(12)
C7 Sn1 2.120(9)
C7 H7A 0.9700
C7 H7B 0.9700
C8 H8A 0.9600
C8 H8B 0.9600
C8 H8C 0.9600
C9 C10 1.424(11)
C9 Sn1 2.123(9)
C9 H9A 0.9700
C9 H9B 0.9700
C10 H10A 0.9600
C10 H10B 0.9600
C10 H10C 0.9600
N1 Sn1 2.525(5)
S1 Sn1 2.452(2)
Cl1 Sn1 2.438(2)

loop_
_geom_torsion_atom_site_label_1
_geom_torsion_atom_site_label_2
_geom_torsion_atom_site_label_3
_geom_torsion_atom_site_label_4
_geom_torsion
N1 C2 C3 C4 1.7(13)
C5 C2 C3 C4 -178.5(8)
C2 C3 C4 N2 -0.3(13)
C2 C3 C4 C6 179.0(8)
C3 C2 N1 C1 -1.2(11)
C5 C2 N1 C1 178.9(7)
C3 C2 N1 Sn1 -176.2(7)
C5 C2 N1 Sn1 3.9(14)
N2 C1 N1 C2 -0.6(11)
S1 C1 N1 C2 179.2(5)
N2 C1 N1 Sn1 176.8(7)
S1 C1 N1 Sn1 -3.4(5)
N1 C1 N2 C4 1.9(11)
S1 C1 N2 C4 -177.9(6)
C3 C4 N2 C1 -1.4(12)
C6 C4 N2 C1 179.3(7)
N2 C1 S1 Sn1 -176.7(6)
N1 C1 S1 Sn1 3.5(5)
